data_7134402
loop_
_publ_author_name
'Liu, Yu-Chao'
'Cao, Dun-Xu'
'Ban, Qi-Yang'
'Ma, Wen-Jie'
'Xiao, Bin'

_publ_section_title
;
 Catalytic acceptorless dehydrogenation of alcohols using cobalt(i) pincer
 complexes supported by a P--GeH--P ligand
;
_journal_issue 38
_journal_name_full 'Chemical Communications'
_journal_page_first 6917
_journal_page_last 6920
_journal_paper_doi 10.1039/D5CC01050K
_journal_volume 61
_journal_year 2025
_chemical_formula_moiety 'C38 H28 Cl Co Ge O2 P2'
_chemical_formula_sum 'C38 H28 Cl Co Ge O2 P2'
_chemical_formula_weight 745.51
_space_group_crystal_system triclinic
_space_group_IT_number 2
_space_group_name_Hall '-P 1'
_space_group_name_H-M_alt 'P -1'
_atom_sites_solution_hydrogens geom
_atom_sites_solution_primary dual
_audit_block_doi 10.5517/ccdc.csd.cc2mfxss
_audit_creation_date 2024-12-16
_audit_creation_method
;
Olex2 1.5
(compiled 2024.02.16 svn.r378c4104 for OlexSys, GUI svn.r6928)
;
_audit_update_record
;
2025-03-27 deposited with the CCDC.	2025-04-03 downloaded from the CCDC.
;
_cell_angle_alpha 89.199(2)
_cell_angle_beta 83.702(2)
_cell_angle_gamma 87.712(2)
_cell_formula_units_Z 2
_cell_length_a 10.7973(5)
_cell_length_b 11.7778(6)
_cell_length_c 14.3651(7)
_cell_measurement_reflns_used 9134
_cell_measurement_temperature 190
_cell_measurement_theta_max 28.422
_cell_measurement_theta_min 2.497
_cell_volume 1814.23(15)
_computing_cell_refinement 'SAINT V8.40B (?, 2016)'
_computing_data_reduction 'SAINT V8.40B (?, 2016)'
_computing_molecular_graphics 'Olex2 1.5 (Dolomanov et al., 2009)'
_computing_publication_material 'Olex2 1.5 (Dolomanov et al., 2009)'
_computing_structure_refinement 'SHELXL 2018/3 (Sheldrick, 2015)'
_computing_structure_solution 'SHELXT 2014/5 (Sheldrick, 2014)'
_diffrn_ambient_temperature 190
_diffrn_measured_fraction_theta_full 0.998
_diffrn_measured_fraction_theta_max 0.991
_diffrn_measurement_device_type 'Bruker D8 Venture'
_diffrn_measurement_method '\f and \w scans'
_diffrn_radiation_type MoK\a
_diffrn_radiation_wavelength 0.71073
_diffrn_reflns_av_R_equivalents 0.0752
_diffrn_reflns_av_unetI/netI 0.0560
_diffrn_reflns_Laue_measured_fraction_full 0.998
_diffrn_reflns_Laue_measured_fraction_max 0.991
_diffrn_reflns_limit_h_max 14
_diffrn_reflns_limit_h_min -14
_diffrn_reflns_limit_k_max 15
_diffrn_reflns_limit_k_min -14
_diffrn_reflns_limit_l_max 19
_diffrn_reflns_limit_l_min -19
_diffrn_reflns_number 46932
_diffrn_reflns_point_group_measured_fraction_full 0.998
_diffrn_reflns_point_group_measured_fraction_max 0.991
_diffrn_reflns_theta_full 25.242
_diffrn_reflns_theta_max 28.444
_diffrn_reflns_theta_min 2.497
_diffrn_source_current 1.4
_diffrn_source_power 0.07
_diffrn_source_voltage 50.0
_diffrn_standards_number 0
_exptl_absorpt_coefficient_mu 1.478
_exptl_absorpt_correction_T_max 0.7457
_exptl_absorpt_correction_T_min 0.5270
_exptl_absorpt_correction_type multi-scan
_exptl_absorpt_process_details
;
SADABS-2016/2 (Bruker,2016/2) was used for absorption correction.
wR2(int) was 0.1411 before and 0.0799 after correction.
The Ratio of minimum to maximum transmission is 0.7067.
The \l/2 correction factor is Not present.
;
_exptl_crystal_colour yellow
_exptl_crystal_colour_primary yellow
_exptl_crystal_density_diffrn 1.365
_exptl_crystal_description block
_exptl_crystal_F_000 756
_exptl_crystal_size_max 0.17
_exptl_crystal_size_mid 0.17
_exptl_crystal_size_min 0.05
_refine_diff_density_max 0.411
_refine_diff_density_min -0.621
_refine_diff_density_rms 0.097
_refine_ls_extinction_method none
_refine_ls_goodness_of_fit_ref 0.985
_refine_ls_hydrogen_treatment constr
_refine_ls_matrix_type full
_refine_ls_number_parameters 406
_refine_ls_number_reflns 9076
_refine_ls_number_restraints 0
_refine_ls_restrained_S_all 0.985
_refine_ls_R_factor_all 0.0604
_refine_ls_R_factor_gt 0.0410
_refine_ls_shift/su_max 0.000
_refine_ls_shift/su_mean 0.000
_refine_ls_structure_factor_coef Fsqd
_refine_ls_weighting_details 'w=1/[\s^2^(Fo^2^)+(0.0690P)^2^+0.9495P] where P=(Fo^2^+2Fc^2^)/3'
_refine_ls_weighting_scheme calc
_refine_ls_wR_factor_gt 0.1133
_refine_ls_wR_factor_ref 0.1231
_reflns_Friedel_coverage 0.000
_reflns_number_gt 7043
_reflns_number_total 9076
_reflns_threshold_expression 'I > 2\s(I)'
_cod_data_source_file d5cc01050k2.cif
_cod_data_source_block 241216lyc
_cod_depositor_comments 'Adding full bibliography for 7134401--7134405.cif.'
_cod_database_code 7134402
_shelx_shelxl_version_number 2018/3
_shelx_space_group_comment
;
The symmetry employed for this shelxl refinement is uniquely defined
by the following loop, which should always be used as a source of
symmetry information in preference to the above space-group names.
They are only intended as comments.
;
_shelx_estimated_absorpt_t_max 0.930
_shelx_estimated_absorpt_t_min 0.787
_olex2_refinement_description
;
1. Fixed Uiso
 At 1.2 times of:
  All C(H) groups
2.a Aromatic/amide H refined with riding coordinates:
 C4(H4), C5(H5), C6(H6), C7(H7), C10(H10), C11(H11), C12(H12), C13(H13),
 C16(H16), C17(H17), C18(H18), C19(H19), C20(H20), C22(H22), C23(H23), C24(H24),
  C25(H25), C26(H26), C28(H28), C29(H29), C30(H30), C31(H31), C32(H32),
 C34(H34), C35(H35), C36(H36), C37(H37), C38(H38)
;
_smtbx_masks_void_probe_radius 1.2
_smtbx_masks_void_truncation_radius 1.2
_olex2_submission_special_instructions 'No special instructions were received'

loop_
_space_group_symop_operation_xyz
'x, y, z'
'-x, -y, -z'

loop_
_atom_site_label
_atom_site_type_symbol
_atom_site_fract_x
_atom_site_fract_y
_atom_site_fract_z
_atom_site_U_iso_or_equiv
_atom_site_adp_type
_atom_site_occupancy
_atom_site_site_symmetry_order
_atom_site_calc_flag
_atom_site_refinement_flags_posn
_atom_site_refinement_flags_adp
_atom_site_refinement_flags_occupancy
_atom_site_disorder_assembly
_atom_site_disorder_group
Ge1 Ge 0.24996(2) 0.08739(2) 0.31674(2) 0.02198(9) Uani 1 1 d . . . . .
Co1 Co 0.34440(3) 0.13929(3) 0.17151(2) 0.01948(10) Uani 1 1 d . . . . .
Cl1 Cl 0.18285(7) -0.08665(6) 0.34382(6) 0.03891(19) Uani 1 1 d . . . . .
P1 P 0.50558(6) 0.16773(6) 0.24848(5) 0.02033(15) Uani 1 1 d . . . . .
P2 P 0.19733(6) 0.27405(6) 0.17650(5) 0.01984(14) Uani 1 1 d . . . . .
O1 O 0.4774(2) 0.2084(2) -0.00548(15) 0.0449(6) Uani 1 1 d . . . . .
O2 O 0.2784(2) -0.0775(2) 0.10096(19) 0.0497(6) Uani 1 1 d . . . . .
C1 C 0.4253(3) 0.1831(2) 0.0646(2) 0.0273(6) Uani 1 1 d . . . . .
C2 C 0.3034(3) 0.0075(3) 0.1315(2) 0.0306(6) Uani 1 1 d . . . . .
C3 C 0.3613(2) 0.1121(2) 0.41112(18) 0.0242(5) Uani 1 1 d . . . . .
C4 C 0.3349(3) 0.0951(3) 0.5077(2) 0.0344(7) Uani 1 1 d . . . . .
H4 H 0.260892 0.058658 0.531590 0.041 Uiso 1 1 calc R U . . .
C5 C 0.4150(3) 0.1305(3) 0.5683(2) 0.0399(8) Uani 1 1 d . . . . .
H5 H 0.396410 0.118076 0.633719 0.048 Uiso 1 1 calc R U . . .
C6 C 0.5238(3) 0.1849(3) 0.5341(2) 0.0373(7) Uani 1 1 d . . . . .
H6 H 0.577954 0.211279 0.576313 0.045 Uiso 1 1 calc R U . . .
C7 C 0.5523(3) 0.2001(3) 0.4388(2) 0.0323(7) Uani 1 1 d . . . . .
H7 H 0.626409 0.236602 0.415459 0.039 Uiso 1 1 calc R U . . .
C8 C 0.4724(2) 0.1620(2) 0.37638(18) 0.0232(5) Uani 1 1 d . . . . .
C9 C 0.0964(2) 0.1806(2) 0.34394(19) 0.0242(6) Uani 1 1 d . . . . .
C10 C 0.0075(3) 0.1694(3) 0.4217(2) 0.0309(6) Uani 1 1 d . . . . .
H10 H 0.018660 0.111734 0.467255 0.037 Uiso 1 1 calc R U . . .
C11 C -0.0971(3) 0.2424(3) 0.4322(2) 0.0353(7) Uani 1 1 d . . . . .
H11 H -0.156522 0.235747 0.485680 0.042 Uiso 1 1 calc R U . . .
C12 C -0.1152(3) 0.3250(3) 0.3649(2) 0.0326(7) Uani 1 1 d . . . . .
H12 H -0.187450 0.374231 0.372060 0.039 Uiso 1 1 calc R U . . .
C13 C -0.0285(3) 0.3360(2) 0.2874(2) 0.0284(6) Uani 1 1 d . . . . .
H13 H -0.041543 0.392181 0.240999 0.034 Uiso 1 1 calc R U . . .
C14 C 0.0780(2) 0.2646(2) 0.27755(18) 0.0225(5) Uani 1 1 d . . . . .
C15 C 0.6357(2) 0.0628(2) 0.22664(19) 0.0256(6) Uani 1 1 d . . . . .
C16 C 0.7458(3) 0.0735(3) 0.2677(2) 0.0339(7) Uani 1 1 d . . . . .
H16 H 0.756540 0.139114 0.303255 0.041 Uiso 1 1 calc R U . . .
C17 C 0.8398(3) -0.0105(3) 0.2573(2) 0.0402(8) Uani 1 1 d . . . . .
H17 H 0.913718 -0.002703 0.286584 0.048 Uiso 1 1 calc R U . . .
C18 C 0.8264(3) -0.1054(3) 0.2046(2) 0.0485(9) Uani 1 1 d . . . . .
H18 H 0.890779 -0.163009 0.197626 0.058 Uiso 1 1 calc R U . . .
C19 C 0.7192(4) -0.1159(3) 0.1623(3) 0.0558(11) Uani 1 1 d . . . . .
H19 H 0.710068 -0.180871 0.125551 0.067 Uiso 1 1 calc R U . . .
C20 C 0.6239(3) -0.0322(3) 0.1727(2) 0.0389(8) Uani 1 1 d . . . . .
H20 H 0.550604 -0.040281 0.142797 0.047 Uiso 1 1 calc R U . . .
C21 C 0.5817(2) 0.3024(2) 0.22568(19) 0.0232(5) Uani 1 1 d . . . . .
C22 C 0.5394(3) 0.3991(3) 0.2772(2) 0.0309(6) Uani 1 1 d . . . . .
H22 H 0.472377 0.393844 0.325639 0.037 Uiso 1 1 calc R U . . .
C23 C 0.5945(3) 0.5024(3) 0.2582(2) 0.0392(7) Uani 1 1 d . . . . .
H23 H 0.565892 0.567402 0.293897 0.047 Uiso 1 1 calc R U . . .
C24 C 0.6913(3) 0.5105(3) 0.1872(3) 0.0443(8) Uani 1 1 d . . . . .
H24 H 0.729538 0.581157 0.174372 0.053 Uiso 1 1 calc R U . . .
C25 C 0.7325(3) 0.4159(3) 0.1347(2) 0.0391(8) Uani 1 1 d . . . . .
H25 H 0.798242 0.422131 0.085401 0.047 Uiso 1 1 calc R U . . .
C26 C 0.6785(3) 0.3122(3) 0.1537(2) 0.0308(6) Uani 1 1 d . . . . .
H26 H 0.707542 0.247607 0.117543 0.037 Uiso 1 1 calc R U . . .
C27 C 0.2460(2) 0.4210(2) 0.17635(19) 0.0247(6) Uani 1 1 d . . . . .
C28 C 0.2115(3) 0.4943(3) 0.2501(2) 0.0347(7) Uani 1 1 d . . . . .
H28 H 0.157285 0.469626 0.302362 0.042 Uiso 1 1 calc R U . . .
C29 C 0.2557(4) 0.6041(3) 0.2482(3) 0.0453(8) Uani 1 1 d . . . . .
H29 H 0.231536 0.653733 0.299157 0.054 Uiso 1 1 calc R U . . .
C30 C 0.3345(3) 0.6407(3) 0.1725(3) 0.0456(9) Uani 1 1 d . . . . .
H30 H 0.364290 0.715635 0.170935 0.055 Uiso 1 1 calc R U . . .
C31 C 0.3695(3) 0.5682(3) 0.0996(3) 0.0402(8) Uani 1 1 d . . . . .
H31 H 0.423488 0.593520 0.047418 0.048 Uiso 1 1 calc R U . . .
C32 C 0.3275(3) 0.4594(3) 0.1009(2) 0.0332(7) Uani 1 1 d . . . . .
H32 H 0.353859 0.409994 0.050213 0.040 Uiso 1 1 calc R U . . .
C33 C 0.0986(2) 0.2696(2) 0.08080(18) 0.0223(5) Uani 1 1 d . . . . .
C34 C 0.0298(3) 0.1714(3) 0.0767(2) 0.0320(6) Uani 1 1 d . . . . .
H34 H 0.038707 0.111698 0.120926 0.038 Uiso 1 1 calc R U . . .
C35 C -0.0507(3) 0.1604(3) 0.0090(2) 0.0370(7) Uani 1 1 d . . . . .
H35 H -0.097352 0.093947 0.007423 0.044 Uiso 1 1 calc R U . . .
C36 C -0.0631(3) 0.2470(3) -0.0567(2) 0.0352(7) Uani 1 1 d . . . . .
H36 H -0.118600 0.240074 -0.103097 0.042 Uiso 1 1 calc R U . . .
C37 C 0.0058(3) 0.3432(3) -0.0540(2) 0.0370(7) Uani 1 1 d . . . . .
H37 H -0.001286 0.401617 -0.099627 0.044 Uiso 1 1 calc R U . . .
C38 C 0.0851(3) 0.3552(3) 0.0145(2) 0.0296(6) Uani 1 1 d . . . . .
H38 H 0.130566 0.422441 0.016267 0.036 Uiso 1 1 calc R U . . .

loop_
_atom_site_aniso_label
_atom_site_aniso_U_11
_atom_site_aniso_U_22
_atom_site_aniso_U_33
_atom_site_aniso_U_23
_atom_site_aniso_U_13
_atom_site_aniso_U_12
Ge1 0.02091(14) 0.02098(16) 0.02374(15) 0.00600(11) -0.00109(11) -0.00285(11)
Co1 0.01968(17) 0.01892(19) 0.01978(18) 0.00127(13) -0.00170(13) -0.00181(13)
Cl1 0.0424(4) 0.0248(4) 0.0495(5) 0.0122(3) -0.0032(3) -0.0096(3)
P1 0.0187(3) 0.0214(3) 0.0205(3) 0.0008(3) -0.0004(2) -0.0008(2)
P2 0.0196(3) 0.0183(3) 0.0213(3) 0.0034(2) -0.0010(2) -0.0020(2)
O1 0.0542(14) 0.0504(15) 0.0279(11) 0.0015(10) 0.0096(10) -0.0133(12)
O2 0.0585(15) 0.0328(13) 0.0611(16) -0.0139(12) -0.0165(13) -0.0103(11)
C1 0.0290(14) 0.0264(15) 0.0271(14) -0.0041(11) -0.0041(11) -0.0022(11)
C2 0.0314(15) 0.0290(16) 0.0317(15) 0.0011(12) -0.0055(12) 0.0000(12)
C3 0.0265(13) 0.0250(14) 0.0211(13) 0.0035(10) -0.0033(10) 0.0007(11)
C4 0.0318(15) 0.0432(19) 0.0268(15) 0.0095(13) 0.0025(12) -0.0033(13)
C5 0.0440(18) 0.053(2) 0.0222(14) 0.0045(14) -0.0050(13) 0.0033(16)
C6 0.0355(16) 0.051(2) 0.0277(15) -0.0030(14) -0.0127(13) 0.0029(14)
C7 0.0267(14) 0.0438(18) 0.0265(14) -0.0004(13) -0.0028(11) -0.0007(13)
C8 0.0225(12) 0.0239(14) 0.0228(13) 0.0009(10) -0.0024(10) 0.0034(10)
C9 0.0206(12) 0.0232(14) 0.0282(14) 0.0007(11) 0.0005(10) -0.0029(10)
C10 0.0268(14) 0.0389(17) 0.0260(14) 0.0064(12) 0.0021(11) -0.0066(12)
C11 0.0251(14) 0.0459(19) 0.0327(16) -0.0002(14) 0.0076(12) -0.0032(13)
C12 0.0223(13) 0.0361(17) 0.0382(16) -0.0042(13) 0.0023(12) -0.0008(12)
C13 0.0247(13) 0.0290(15) 0.0315(15) 0.0036(12) -0.0032(11) -0.0005(11)
C14 0.0194(12) 0.0241(14) 0.0238(13) -0.0009(10) 0.0001(10) -0.0031(10)
C15 0.0249(13) 0.0267(15) 0.0237(13) 0.0036(11) 0.0024(11) 0.0022(11)
C16 0.0242(14) 0.0305(16) 0.0467(18) 0.0030(13) -0.0041(13) 0.0005(12)
C17 0.0228(14) 0.050(2) 0.0463(19) 0.0058(16) 0.0001(13) 0.0046(13)
C18 0.0425(19) 0.059(2) 0.0401(19) -0.0036(17) 0.0005(15) 0.0272(17)
C19 0.067(3) 0.052(2) 0.050(2) -0.0243(18) -0.0158(19) 0.029(2)
C20 0.0434(18) 0.0426(19) 0.0312(16) -0.0097(14) -0.0116(14) 0.0141(15)
C21 0.0198(12) 0.0234(14) 0.0268(13) 0.0034(11) -0.0051(10) -0.0014(10)
C22 0.0286(14) 0.0280(15) 0.0366(16) 0.0003(12) -0.0054(12) -0.0014(12)
C23 0.0440(18) 0.0259(16) 0.049(2) -0.0002(14) -0.0126(15) -0.0022(13)
C24 0.0436(19) 0.0313(18) 0.061(2) 0.0160(16) -0.0146(17) -0.0148(15)
C25 0.0315(16) 0.0428(19) 0.0424(18) 0.0152(15) -0.0001(13) -0.0105(14)
C26 0.0283(14) 0.0316(16) 0.0314(15) 0.0073(12) 0.0008(12) -0.0022(12)
C27 0.0228(13) 0.0196(13) 0.0329(15) 0.0044(11) -0.0083(11) -0.0012(10)
C28 0.0384(16) 0.0262(16) 0.0394(17) 0.0004(13) -0.0032(13) -0.0042(13)
C29 0.056(2) 0.0279(17) 0.053(2) -0.0084(15) -0.0113(17) -0.0047(15)
C30 0.0441(19) 0.0223(16) 0.074(3) 0.0114(16) -0.0191(18) -0.0103(14)
C31 0.0374(17) 0.0285(17) 0.055(2) 0.0150(15) -0.0040(15) -0.0097(13)
C32 0.0335(15) 0.0272(16) 0.0380(17) 0.0049(12) 0.0018(13) -0.0071(12)
C33 0.0191(12) 0.0247(14) 0.0230(13) 0.0020(10) -0.0024(10) -0.0005(10)
C34 0.0343(15) 0.0270(16) 0.0353(16) 0.0061(12) -0.0060(13) -0.0053(12)
C35 0.0315(15) 0.0376(18) 0.0438(18) -0.0049(14) -0.0109(14) -0.0060(13)
C36 0.0336(16) 0.0422(19) 0.0318(16) -0.0070(14) -0.0131(13) 0.0047(14)
C37 0.0422(17) 0.0387(18) 0.0307(16) 0.0068(13) -0.0107(13) 0.0078(14)
C38 0.0314(15) 0.0266(15) 0.0308(15) 0.0050(12) -0.0034(12) -0.0027(12)

loop_
_atom_type_symbol
_atom_type_description
_atom_type_scat_dispersion_real
_atom_type_scat_dispersion_imag
_atom_type_scat_source
C C 0.0033 0.0016 'International Tables Vol C Tables 4.2.6.8 and 6.1.1.4'
H H 0.0000 0.0000 'International Tables Vol C Tables 4.2.6.8 and 6.1.1.4'
Cl Cl 0.1484 0.1585 'International Tables Vol C Tables 4.2.6.8 and 6.1.1.4'
Co Co 0.3494 0.9721 'International Tables Vol C Tables 4.2.6.8 and 6.1.1.4'
Ge Ge 0.1547 1.8001 'International Tables Vol C Tables 4.2.6.8 and 6.1.1.4'
O O 0.0106 0.0060 'International Tables Vol C Tables 4.2.6.8 and 6.1.1.4'
P P 0.1023 0.0942 'International Tables Vol C Tables 4.2.6.8 and 6.1.1.4'

loop_
_geom_angle_atom_site_label_1
_geom_angle_atom_site_label_2
_geom_angle_atom_site_label_3
_geom_angle
_geom_angle_site_symmetry_1
_geom_angle_site_symmetry_3
_geom_angle_publ_flag
Cl1 Ge1 Co1 121.01(3) . . ?
C3 Ge1 Co1 109.65(8) . . ?
C3 Ge1 Cl1 105.39(8) . . ?
C3 Ge1 C9 109.73(11) . . ?
C9 Ge1 Co1 108.55(8) . . ?
C9 Ge1 Cl1 101.99(8) . . ?
P1 Co1 Ge1 83.82(2) . . ?
P2 Co1 Ge1 84.93(2) . . ?
P2 Co1 P1 117.32(3) . . ?
C1 Co1 Ge1 175.86(9) . . ?
C1 Co1 P1 92.15(9) . . ?
C1 Co1 P2 96.15(10) . . ?
C2 Co1 Ge1 87.22(10) . . ?
C2 Co1 P1 125.32(10) . . ?
C2 Co1 P2 115.38(10) . . ?
C2 Co1 C1 95.90(13) . . ?
C8 P1 Co1 114.76(9) . . ?
C8 P1 C15 102.32(12) . . ?
C15 P1 Co1 114.98(9) . . ?
C21 P1 Co1 116.33(9) . . ?
C21 P1 C8 104.00(12) . . ?
C21 P1 C15 102.64(12) . . ?
C14 P2 Co1 114.42(9) . . ?
C27 P2 Co1 117.30(9) . . ?
C27 P2 C14 104.56(12) . . ?
C27 P2 C33 104.43(12) . . ?
C33 P2 Co1 114.16(9) . . ?
C33 P2 C14 99.99(12) . . ?
O1 C1 Co1 178.1(3) . . ?
O2 C2 Co1 176.8(3) . . ?
C4 C3 Ge1 126.4(2) . . ?
C8 C3 Ge1 113.96(19) . . ?
C8 C3 C4 119.4(3) . . ?
C3 C4 H4 119.7 . . ?
C5 C4 C3 120.5(3) . . ?
C5 C4 H4 119.7 . . ?
C4 C5 H5 119.8 . . ?
C4 C5 C6 120.3(3) . . ?
C6 C5 H5 119.8 . . ?
C5 C6 H6 120.2 . . ?
C7 C6 C5 119.7(3) . . ?
C7 C6 H6 120.2 . . ?
C6 C7 H7 119.8 . . ?
C6 C7 C8 120.3(3) . . ?
C8 C7 H7 119.8 . . ?
C3 C8 P1 116.0(2) . . ?
C3 C8 C7 119.7(2) . . ?
C7 C8 P1 124.3(2) . . ?
C10 C9 Ge1 126.3(2) . . ?
C14 C9 Ge1 114.45(18) . . ?
C14 C9 C10 119.2(3) . . ?
C9 C10 H10 120.0 . . ?
C11 C10 C9 120.0(3) . . ?
C11 C10 H10 120.0 . . ?
C10 C11 H11 119.9 . . ?
C12 C11 C10 120.2(3) . . ?
C12 C11 H11 119.9 . . ?
C11 C12 H12 119.9 . . ?
C13 C12 C11 120.2(3) . . ?
C13 C12 H12 119.9 . . ?
C12 C13 H13 120.1 . . ?
C12 C13 C14 119.8(3) . . ?
C14 C13 H13 120.1 . . ?
C9 C14 P2 117.1(2) . . ?
C9 C14 C13 120.5(2) . . ?
C13 C14 P2 122.4(2) . . ?
C16 C15 P1 121.0(2) . . ?
C20 C15 P1 120.5(2) . . ?
C20 C15 C16 118.4(3) . . ?
C15 C16 H16 119.6 . . ?
C17 C16 C15 120.8(3) . . ?
C17 C16 H16 119.6 . . ?
C16 C17 H17 119.9 . . ?
C18 C17 C16 120.2(3) . . ?
C18 C17 H17 119.9 . . ?
C17 C18 H18 120.2 . . ?
C19 C18 C17 119.5(3) . . ?
C19 C18 H18 120.2 . . ?
C18 C19 H19 119.7 . . ?
C18 C19 C20 120.7(3) . . ?
C20 C19 H19 119.7 . . ?
C15 C20 C19 120.3(3) . . ?
C15 C20 H20 119.9 . . ?
C19 C20 H20 119.9 . . ?
C22 C21 P1 120.3(2) . . ?
C26 C21 P1 120.7(2) . . ?
C26 C21 C22 118.9(3) . . ?
C21 C22 H22 119.7 . . ?
C23 C22 C21 120.5(3) . . ?
C23 C22 H22 119.7 . . ?
C22 C23 H23 120.1 . . ?
C24 C23 C22 119.9(3) . . ?
C24 C23 H23 120.1 . . ?
C23 C24 H24 120.0 . . ?
C23 C24 C25 120.1(3) . . ?
C25 C24 H24 120.0 . . ?
C24 C25 H25 119.8 . . ?
C26 C25 C24 120.4(3) . . ?
C26 C25 H25 119.8 . . ?
C21 C26 H26 119.9 . . ?
C25 C26 C21 120.2(3) . . ?
C25 C26 H26 119.9 . . ?
C28 C27 P2 122.9(2) . . ?
C28 C27 C32 118.4(3) . . ?
C32 C27 P2 118.7(2) . . ?
C27 C28 H28 119.7 . . ?
C27 C28 C29 120.6(3) . . ?
C29 C28 H28 119.7 . . ?
C28 C29 H29 120.0 . . ?
C30 C29 C28 120.1(3) . . ?
C30 C29 H29 120.0 . . ?
C29 C30 H30 120.2 . . ?
C31 C30 C29 119.5(3) . . ?
C31 C30 H30 120.2 . . ?
C30 C31 H31 119.5 . . ?
C30 C31 C32 121.0(3) . . ?
C32 C31 H31 119.5 . . ?
C27 C32 H32 119.8 . . ?
C31 C32 C27 120.4(3) . . ?
C31 C32 H32 119.8 . . ?
C34 C33 P2 115.9(2) . . ?
C38 C33 P2 125.6(2) . . ?
C38 C33 C34 118.5(3) . . ?
C33 C34 H34 119.6 . . ?
C35 C34 C33 120.8(3) . . ?
C35 C34 H34 119.6 . . ?
C34 C35 H35 120.0 . . ?
C34 C35 C36 119.9(3) . . ?
C36 C35 H35 120.0 . . ?
C35 C36 H36 120.2 . . ?
C37 C36 C35 119.6(3) . . ?
C37 C36 H36 120.2 . . ?
C36 C37 H37 119.7 . . ?
C36 C37 C38 120.7(3) . . ?
C38 C37 H37 119.7 . . ?
C33 C38 H38 119.7 . . ?
C37 C38 C33 120.5(3) . . ?
C37 C38 H38 119.7 . . ?

loop_
_geom_bond_atom_site_label_1
_geom_bond_atom_site_label_2
_geom_bond_distance
_geom_bond_site_symmetry_2
_geom_bond_publ_flag
Ge1 Co1 2.3050(4) . ?
Ge1 Cl1 2.2165(8) . ?
Ge1 C3 1.940(3) . ?
Ge1 C9 1.957(3) . ?
Co1 P1 2.2005(8) . ?
Co1 P2 2.1962(7) . ?
Co1 C1 1.763(3) . ?
Co1 C2 1.752(3) . ?
P1 C8 1.834(3) . ?
P1 C15 1.837(3) . ?
P1 C21 1.824(3) . ?
P2 C14 1.837(3) . ?
P2 C27 1.829(3) . ?
P2 C33 1.832(3) . ?
O1 C1 1.140(3) . ?
O2 C2 1.152(4) . ?
C3 C4 1.399(4) . ?
C3 C8 1.396(4) . ?
C4 H4 0.9500 . ?
C4 C5 1.372(4) . ?
C5 H5 0.9500 . ?
C5 C6 1.399(5) . ?
C6 H6 0.9500 . ?
C6 C7 1.380(4) . ?
C7 H7 0.9500 . ?
C7 C8 1.401(4) . ?
C9 C10 1.399(4) . ?
C9 C14 1.388(4) . ?
C10 H10 0.9500 . ?
C10 C11 1.389(4) . ?
C11 H11 0.9500 . ?
C11 C12 1.385(4) . ?
C12 H12 0.9500 . ?
C12 C13 1.382(4) . ?
C13 H13 0.9500 . ?
C13 C14 1.393(4) . ?
C15 C16 1.395(4) . ?
C15 C20 1.388(4) . ?
C16 H16 0.9500 . ?
C16 C17 1.386(4) . ?
C17 H17 0.9500 . ?
C17 C18 1.379(5) . ?
C18 H18 0.9500 . ?
C18 C19 1.376(5) . ?
C19 H19 0.9500 . ?
C19 C20 1.393(4) . ?
C20 H20 0.9500 . ?
C21 C22 1.401(4) . ?
C21 C26 1.395(4) . ?
C22 H22 0.9500 . ?
C22 C23 1.386(4) . ?
C23 H23 0.9500 . ?
C23 C24 1.383(5) . ?
C24 H24 0.9500 . ?
C24 C25 1.386(5) . ?
C25 H25 0.9500 . ?
C25 C26 1.385(4) . ?
C26 H26 0.9500 . ?
C27 C28 1.386(4) . ?
C27 C32 1.401(4) . ?
C28 H28 0.9500 . ?
C28 C29 1.395(4) . ?
C29 H29 0.9500 . ?
C29 C30 1.381(5) . ?
C30 H30 0.9500 . ?
C30 C31 1.372(5) . ?
C31 H31 0.9500 . ?
C31 C32 1.375(4) . ?
C32 H32 0.9500 . ?
C33 C34 1.405(4) . ?
C33 C38 1.392(4) . ?
C34 H34 0.9500 . ?
C34 C35 1.383(4) . ?
C35 H35 0.9500 . ?
C35 C36 1.393(5) . ?
C36 H36 0.9500 . ?
C36 C37 1.383(5) . ?
C37 H37 0.9500 . ?
C37 C38 1.386(4) . ?
C38 H38 0.9500 . ?

loop_
_geom_torsion_atom_site_label_1
_geom_torsion_atom_site_label_2
_geom_torsion_atom_site_label_3
_geom_torsion_atom_site_label_4
_geom_torsion
_geom_torsion_site_symmetry_1
_geom_torsion_site_symmetry_2
_geom_torsion_site_symmetry_3
_geom_torsion_site_symmetry_4
_geom_torsion_publ_flag
Ge1 C3 C4 C5 -170.9(2) . . . . ?
Ge1 C3 C8 P1 -11.8(3) . . . . ?
Ge1 C3 C8 C7 170.4(2) . . . . ?
Ge1 C9 C10 C11 179.6(2) . . . . ?
Ge1 C9 C14 P2 0.5(3) . . . . ?
Ge1 C9 C14 C13 179.0(2) . . . . ?
Co1 P1 C8 C3 16.1(2) . . . . ?
Co1 P1 C8 C7 -166.2(2) . . . . ?
Co1 P1 C15 C16 177.2(2) . . . . ?
Co1 P1 C15 C20 -6.3(3) . . . . ?
Co1 P1 C21 C22 87.5(2) . . . . ?
Co1 P1 C21 C26 -89.3(2) . . . . ?
Co1 P2 C14 C9 4.9(2) . . . . ?
Co1 P2 C14 C13 -173.6(2) . . . . ?
Co1 P2 C27 C28 -117.2(2) . . . . ?
Co1 P2 C27 C32 59.1(2) . . . . ?
Co1 P2 C33 C34 62.1(2) . . . . ?
Co1 P2 C33 C38 -119.2(2) . . . . ?
P1 C15 C16 C17 174.7(2) . . . . ?
P1 C15 C20 C19 -175.1(3) . . . . ?
P1 C21 C22 C23 -178.0(2) . . . . ?
P1 C21 C26 C25 177.6(2) . . . . ?
P2 C27 C28 C29 177.2(2) . . . . ?
P2 C27 C32 C31 -177.9(2) . . . . ?
P2 C33 C34 C35 178.0(2) . . . . ?
P2 C33 C38 C37 -178.9(2) . . . . ?
C3 C4 C5 C6 0.4(5) . . . . ?
C4 C3 C8 P1 174.1(2) . . . . ?
C4 C3 C8 C7 -3.7(4) . . . . ?
C4 C5 C6 C7 -1.8(5) . . . . ?
C5 C6 C7 C8 0.4(5) . . . . ?
C6 C7 C8 P1 -175.3(2) . . . . ?
C6 C7 C8 C3 2.3(4) . . . . ?
C8 P1 C15 C16 -57.7(3) . . . . ?
C8 P1 C15 C20 118.8(3) . . . . ?
C8 P1 C21 C22 -39.7(3) . . . . ?
C8 P1 C21 C26 143.5(2) . . . . ?
C8 C3 C4 C5 2.3(5) . . . . ?
C9 C10 C11 C12 1.4(5) . . . . ?
C10 C9 C14 P2 -179.4(2) . . . . ?
C10 C9 C14 C13 -0.8(4) . . . . ?
C10 C11 C12 C13 -0.7(5) . . . . ?
C11 C12 C13 C14 -0.7(4) . . . . ?
C12 C13 C14 P2 179.9(2) . . . . ?
C12 C13 C14 C9 1.5(4) . . . . ?
C14 P2 C27 C28 10.7(3) . . . . ?
C14 P2 C27 C32 -173.0(2) . . . . ?
C14 P2 C33 C34 -60.5(2) . . . . ?
C14 P2 C33 C38 118.1(2) . . . . ?
C14 C9 C10 C11 -0.6(4) . . . . ?
C15 P1 C8 C3 -109.1(2) . . . . ?
C15 P1 C8 C7 68.5(3) . . . . ?
C15 P1 C21 C22 -146.1(2) . . . . ?
C15 P1 C21 C26 37.2(3) . . . . ?
C15 C16 C17 C18 1.1(5) . . . . ?
C16 C15 C20 C19 1.6(5) . . . . ?
C16 C17 C18 C19 0.1(5) . . . . ?
C17 C18 C19 C20 -0.5(6) . . . . ?
C18 C19 C20 C15 -0.4(6) . . . . ?
C20 C15 C16 C17 -1.9(5) . . . . ?
C21 P1 C8 C3 144.3(2) . . . . ?
C21 P1 C8 C7 -38.0(3) . . . . ?
C21 P1 C15 C16 49.9(3) . . . . ?
C21 P1 C15 C20 -133.6(3) . . . . ?
C21 C22 C23 C24 0.6(5) . . . . ?
C22 C21 C26 C25 0.8(4) . . . . ?
C22 C23 C24 C25 0.4(5) . . . . ?
C23 C24 C25 C26 -0.9(5) . . . . ?
C24 C25 C26 C21 0.3(5) . . . . ?
C26 C21 C22 C23 -1.3(4) . . . . ?
C27 P2 C14 C9 -124.8(2) . . . . ?
C27 P2 C14 C13 56.7(3) . . . . ?
C27 P2 C33 C34 -168.5(2) . . . . ?
C27 P2 C33 C38 10.1(3) . . . . ?
C27 C28 C29 C30 0.0(5) . . . . ?
C28 C27 C32 C31 -1.4(5) . . . . ?
C28 C29 C30 C31 -0.4(5) . . . . ?
C29 C30 C31 C32 -0.2(5) . . . . ?
C30 C31 C32 C27 1.1(5) . . . . ?
C32 C27 C28 C29 0.9(5) . . . . ?
C33 P2 C14 C9 127.3(2) . . . . ?
C33 P2 C14 C13 -51.2(2) . . . . ?
C33 P2 C27 C28 115.3(3) . . . . ?
C33 P2 C27 C32 -68.4(2) . . . . ?
C33 C34 C35 C36 0.7(5) . . . . ?
C34 C33 C38 C37 -0.2(4) . . . . ?
C34 C35 C36 C37 0.3(5) . . . . ?
C35 C36 C37 C38 -1.3(5) . . . . ?
C36 C37 C38 C33 1.3(5) . . . . ?
C38 C33 C34 C35 -0.8(4) . . . . ?

loop_
_smtbx_masks_void_nr
_smtbx_masks_void_average_x
_smtbx_masks_void_average_y
_smtbx_masks_void_average_z
_smtbx_masks_void_volume
_smtbx_masks_void_count_electrons
_smtbx_masks_void_content
1 -0.102 0.500 0.500 285.1 162.0 ?
